data_7238731
loop_
_publ_author_name
'Safin, Damir A.'
'Robeyns, Koen'
'Garcia, Yann'

_publ_section_title
;
 Solid-state thermo- and photochromism in
 N,N&#x2032;-bis(5-X-salicylidene)diamines (X = H, Br)
;
_journal_issue 30
_journal_name_full 'RSC Advances'
_journal_page_first 11379
_journal_paper_doi 10.1039/c2ra21631k
_journal_volume 2
_journal_year 2012
_chemical_formula_moiety 'C26 H20 N2 O4 S'
_chemical_formula_sum 'C26 H20 N2 O4 S'
_chemical_formula_weight 456.50
_space_group_IT_number 15
_space_group_name_Hall '-C 2yc'
_space_group_name_H-M_alt 'C 1 2/c 1'
_symmetry_cell_setting monoclinic
_symmetry_space_group_name_Hall '-C 2yc'
_symmetry_space_group_name_H-M 'C 1 2/c 1'
_atom_sites_solution_hydrogens geom
_atom_sites_solution_primary direct
_atom_sites_solution_secondary difmap
_audit_creation_method SHELXL-97
_cell_angle_alpha 90.00
_cell_angle_beta 96.97(2)
_cell_angle_gamma 90.00
_cell_formula_units_Z 4
_cell_length_a 35.744(7)
_cell_length_b 4.8494(11)
_cell_length_c 12.392(3)
_cell_measurement_reflns_used 1293
_cell_measurement_temperature 297(2)
_cell_measurement_theta_max 25.1882
_cell_measurement_theta_min 1.8929
_cell_volume 2132.1(8)
_computing_cell_refinement
;
CrysAlisPro, Oxford Diffraction Ltd.,
Version 1.171.34.40 (release 27-08-2010 CrysAlis171 .NET)
(compiled Aug 27 2010,11:50:40)
;
_computing_data_collection
;
CrysAlisPro, Oxford Diffraction Ltd.,
Version 1.171.34.40 (release 27-08-2010 CrysAlis171 .NET)
(compiled Aug 27 2010,11:50:40)
;
_computing_data_reduction
;
CrysAlisPro, Oxford Diffraction Ltd.,
Version 1.171.34.40 (release 27-08-2010 CrysAlis171 .NET)
(compiled Aug 27 2010,11:50:40)
;
_computing_molecular_graphics PLATON
_computing_structure_refinement 'SHELXL-97 (Sheldrick, 1997)'
_computing_structure_solution 'SHELXS-97 (Sheldrick, 1990)'
_diffrn_ambient_temperature 297(2)
_diffrn_detector_area_resol_mean 6.66
_diffrn_measured_fraction_theta_full 0.997
_diffrn_measured_fraction_theta_max 0.996
_diffrn_measurement_device_type 'MAR345 image plate'
_diffrn_measurement_method '70 images, \D\F 3.1\%'
_diffrn_radiation_monochromator 'Zr filter'
_diffrn_radiation_source 'RU200 rotating anode'
_diffrn_radiation_type MoK\a
_diffrn_radiation_wavelength 0.71073
_diffrn_reflns_av_R_equivalents 0.0958
_diffrn_reflns_av_sigmaI/netI 0.0699
_diffrn_reflns_limit_h_max 42
_diffrn_reflns_limit_h_min -42
_diffrn_reflns_limit_k_max 5
_diffrn_reflns_limit_k_min -5
_diffrn_reflns_limit_l_max 14
_diffrn_reflns_limit_l_min -14
_diffrn_reflns_number 7907
_diffrn_reflns_theta_full 25.00
_diffrn_reflns_theta_max 25.24
_diffrn_reflns_theta_min 3.31
_exptl_absorpt_coefficient_mu 0.190
_exptl_absorpt_correction_T_max 1.00000
_exptl_absorpt_correction_T_min 0.37224
_exptl_absorpt_correction_type multi-scan
_exptl_absorpt_process_details
;
CrysAlisPro, Oxford Diffraction Ltd.,
Version 1.171.34.40 (release 27-08-2010 CrysAlis171 .NET)
(compiled Aug 27 2010,11:50:40)
Empirical absorption correction using spherical harmonics,
implemented in SCALE3 ABSPACK scaling algorithm.
;
_exptl_crystal_colour orange
_exptl_crystal_density_diffrn 1.422
_exptl_crystal_density_method 'not measured'
_exptl_crystal_description block
_exptl_crystal_F_000 952
_exptl_crystal_size_max 0.39
_exptl_crystal_size_mid 0.20
_exptl_crystal_size_min 0.03
_refine_diff_density_max 0.365
_refine_diff_density_min -0.290
_refine_diff_density_rms 0.051
_refine_ls_extinction_method none
_refine_ls_goodness_of_fit_ref 1.051
_refine_ls_hydrogen_treatment constr
_refine_ls_matrix_type full
_refine_ls_number_parameters 150
_refine_ls_number_reflns 1918
_refine_ls_number_restraints 0
_refine_ls_restrained_S_all 1.051
_refine_ls_R_factor_all 0.0778
_refine_ls_R_factor_gt 0.0530
_refine_ls_shift/su_max 0.000
_refine_ls_shift/su_mean 0.000
_refine_ls_structure_factor_coef Fsqd
_refine_ls_weighting_details 'calc w=1/[\s^2^(Fo^2^)+(0.0536P)^2^+1.1435P] where P=(Fo^2^+2Fc^2^)/3'
_refine_ls_weighting_scheme calc
_refine_ls_wR_factor_gt 0.1213
_refine_ls_wR_factor_ref 0.1350
_reflns_number_gt 1412
_reflns_number_total 1918
_reflns_threshold_expression >2sigma(I)
_cod_data_source_file c2ra21631k.txt
_cod_data_source_block safin38
_cod_original_sg_symbol_H-M 'C 2/c'
_cod_database_code 7238731

loop_
_symmetry_equiv_pos_as_xyz
'x, y, z'
'-x, y, -z+1/2'
'x+1/2, y+1/2, z'
'-x+1/2, y+1/2, -z+1/2'
'-x, -y, -z'
'x, -y, z-1/2'
'-x+1/2, -y+1/2, -z'
'x+1/2, -y+1/2, z-1/2'

loop_
_atom_site_label
_atom_site_type_symbol
_atom_site_fract_x
_atom_site_fract_y
_atom_site_fract_z
_atom_site_U_iso_or_equiv
_atom_site_adp_type
_atom_site_occupancy
_atom_site_symmetry_multiplicity
_atom_site_calc_flag
_atom_site_refinement_flags
S1 S 0.0000 0.57018(18) 0.2500 0.0333(3) Uani 1 2 d S
O2 O -0.01488(5) 0.7178(4) 0.15363(15) 0.0430(5) Uani 1 1 d .
O18 O 0.14503(7) -0.4736(5) -0.02649(16) 0.0670(7) Uani 1 1 d .
H18 H 0.1313 -0.3698 0.0005 0.100 Uiso 1 1 d R
N10 N 0.11597(6) -0.2176(4) 0.12828(18) 0.0373(6) Uani 1 1 d .
C4 C 0.03584(7) 0.3468(5) 0.2149(2) 0.0304(6) Uani 1 1 d .
C5 C 0.03495(8) 0.2537(5) 0.1086(2) 0.0389(7) Uani 1 1 d .
H5 H 0.0161 0.3124 0.0552 0.047 Uiso 1 1 calc R
C6 C 0.06239(8) 0.0730(6) 0.0834(2) 0.0395(7) Uani 1 1 d .
H6 H 0.0624 0.0156 0.0118 0.047 Uiso 1 1 calc R
C7 C 0.08980(7) -0.0243(5) 0.1621(2) 0.0329(6) Uani 1 1 d .
C8 C 0.09090(7) 0.0765(6) 0.2684(2) 0.0386(6) Uani 1 1 d .
H8 H 0.1098 0.0183 0.3219 0.046 Uiso 1 1 calc R
C9 C 0.06406(7) 0.2617(5) 0.2941(2) 0.0370(6) Uani 1 1 d .
H9 H 0.0650 0.3293 0.3646 0.044 Uiso 1 1 calc R
C11 C 0.13711(7) -0.3639(5) 0.1968(2) 0.0375(6) Uani 1 1 d .
H11 H 0.1352 -0.3432 0.2705 0.045 Uiso 1 1 calc R
C12 C 0.16389(7) -0.5609(5) 0.1628(2) 0.0354(6) Uani 1 1 d .
C13 C 0.18691(8) -0.7121(6) 0.2408(2) 0.0446(7) Uani 1 1 d .
H13 H 0.1849 -0.6835 0.3140 0.054 Uiso 1 1 calc R
C14 C 0.21237(8) -0.9010(6) 0.2120(3) 0.0533(8) Uani 1 1 d .
H14 H 0.2276 -0.9987 0.2650 0.064 Uiso 1 1 calc R
C15 C 0.21510(9) -0.9443(7) 0.1028(3) 0.0591(9) Uani 1 1 d .
H15 H 0.2324 -1.0721 0.0825 0.071 Uiso 1 1 calc R
C16 C 0.19272(9) -0.8017(7) 0.0239(3) 0.0590(9) Uani 1 1 d .
H16 H 0.1949 -0.8334 -0.0491 0.071 Uiso 1 1 calc R
C17 C 0.16678(8) -0.6100(6) 0.0528(2) 0.0442(7) Uani 1 1 d .

loop_
_atom_site_aniso_label
_atom_site_aniso_U_11
_atom_site_aniso_U_22
_atom_site_aniso_U_33
_atom_site_aniso_U_23
_atom_site_aniso_U_13
_atom_site_aniso_U_12
S1 0.0339(5) 0.0271(5) 0.0401(6) 0.000 0.0094(4) 0.000
O2 0.0492(12) 0.0338(11) 0.0473(11) 0.0124(9) 0.0120(9) 0.0071(8)
O18 0.0774(16) 0.0819(17) 0.0425(12) 0.0012(12) 0.0114(11) 0.0308(13)
N10 0.0335(12) 0.0368(13) 0.0429(13) -0.0004(11) 0.0091(10) 0.0034(10)
C4 0.0312(13) 0.0258(13) 0.0357(14) 0.0024(11) 0.0094(11) -0.0023(10)
C5 0.0418(16) 0.0411(16) 0.0325(15) -0.0003(13) -0.0002(12) 0.0088(12)
C6 0.0455(16) 0.0410(15) 0.0328(14) -0.0055(13) 0.0082(12) 0.0068(13)
C7 0.0287(13) 0.0336(14) 0.0376(14) 0.0001(12) 0.0087(11) -0.0017(11)
C8 0.0346(14) 0.0435(16) 0.0367(15) 0.0012(13) -0.0001(11) 0.0042(13)
C9 0.0372(15) 0.0408(15) 0.0330(14) -0.0027(13) 0.0045(12) 0.0021(12)
C11 0.0366(15) 0.0353(15) 0.0414(15) -0.0006(13) 0.0083(12) -0.0015(12)
C12 0.0297(13) 0.0317(14) 0.0454(16) -0.0003(13) 0.0065(12) -0.0008(11)
C13 0.0388(16) 0.0432(17) 0.0519(18) -0.0013(14) 0.0055(13) 0.0012(13)
C14 0.0385(17) 0.0452(17) 0.075(2) 0.0023(18) 0.0033(15) 0.0050(14)
C15 0.0425(18) 0.0485(19) 0.090(3) -0.0091(19) 0.0214(17) 0.0103(15)
C16 0.061(2) 0.061(2) 0.059(2) -0.0107(18) 0.0220(17) 0.0117(17)
C17 0.0425(16) 0.0446(16) 0.0466(17) -0.0012(15) 0.0104(13) 0.0038(13)

loop_
_atom_type_symbol
_atom_type_description
_atom_type_scat_dispersion_real
_atom_type_scat_dispersion_imag
_atom_type_scat_source
C C 0.0033 0.0016 'International Tables Vol C Tables 4.2.6.8 and 6.1.1.4'
H H 0.0000 0.0000 'International Tables Vol C Tables 4.2.6.8 and 6.1.1.4'
N N 0.0061 0.0033 'International Tables Vol C Tables 4.2.6.8 and 6.1.1.4'
O O 0.0106 0.0060 'International Tables Vol C Tables 4.2.6.8 and 6.1.1.4'
S S 0.1246 0.1234 'International Tables Vol C Tables 4.2.6.8 and 6.1.1.4'

loop_
_geom_angle_atom_site_label_1
_geom_angle_atom_site_label_2
_geom_angle_atom_site_label_3
_geom_angle
_geom_angle_site_symmetry_1
_geom_angle_site_symmetry_3
O2 S1 O2 120.29(16) 2 .
O2 S1 C4 107.60(11) 2 .
O2 S1 C4 107.84(11) . .
O2 S1 C4 107.84(11) 2 2
O2 S1 C4 107.60(11) . 2
C4 S1 C4 104.63(15) . 2
C17 O18 H18 109.4 . .
C11 N10 C7 121.7(2) . .
C9 C4 C5 120.4(2) . .
C9 C4 S1 119.74(19) . .
C5 C4 S1 119.81(19) . .
C6 C5 C4 119.1(2) . .
C6 C5 H5 120.5 . .
C4 C5 H5 120.5 . .
C7 C6 C5 121.4(2) . .
C7 C6 H6 119.3 . .
C5 C6 H6 119.3 . .
C6 C7 C8 118.8(2) . .
C6 C7 N10 116.9(2) . .
C8 C7 N10 124.2(2) . .
C9 C8 C7 120.2(2) . .
C9 C8 H8 119.9 . .
C7 C8 H8 119.9 . .
C8 C9 C4 120.0(2) . .
C8 C9 H9 120.0 . .
C4 C9 H9 120.0 . .
N10 C11 C12 122.0(2) . .
N10 C11 H11 119.0 . .
C12 C11 H11 119.0 . .
C13 C12 C17 118.5(2) . .
C13 C12 C11 119.9(2) . .
C17 C12 C11 121.6(2) . .
C14 C13 C12 121.7(3) . .
C14 C13 H13 119.2 . .
C12 C13 H13 119.2 . .
C13 C14 C15 118.9(3) . .
C13 C14 H14 120.5 . .
C15 C14 H14 120.5 . .
C16 C15 C14 121.0(3) . .
C16 C15 H15 119.5 . .
C14 C15 H15 119.5 . .
C15 C16 C17 120.2(3) . .
C15 C16 H16 119.9 . .
C17 C16 H16 119.9 . .
O18 C17 C16 118.9(3) . .
O18 C17 C12 121.4(2) . .
C16 C17 C12 119.6(3) . .

loop_
_geom_bond_atom_site_label_1
_geom_bond_atom_site_label_2
_geom_bond_distance
_geom_bond_site_symmetry_2
S1 O2 1.4378(18) 2
S1 O2 1.4378(18) .
S1 C4 1.772(2) .
S1 C4 1.772(2) 2
O18 C17 1.349(3) .
O18 H18 0.8033 .
N10 C11 1.280(3) .
N10 C7 1.423(3) .
C4 C9 1.382(3) .
C4 C5 1.389(3) .
C5 C6 1.379(4) .
C5 H5 0.9300 .
C6 C7 1.379(4) .
C6 H6 0.9300 .
C7 C8 1.401(4) .
C8 C9 1.379(4) .
C8 H8 0.9300 .
C9 H9 0.9300 .
C11 C12 1.451(4) .
C11 H11 0.9300 .
C12 C13 1.398(4) .
C12 C17 1.400(4) .
C13 C14 1.369(4) .
C13 H13 0.9300 .
C14 C15 1.385(4) .
C14 H14 0.9300 .
C15 C16 1.372(4) .
C15 H15 0.9300 .
C16 C17 1.390(4) .
C16 H16 0.9300 .

loop_
_geom_torsion_atom_site_label_1
_geom_torsion_atom_site_label_2
_geom_torsion_atom_site_label_3
_geom_torsion_atom_site_label_4
_geom_torsion
_geom_torsion_site_symmetry_1
O2 S1 C4 C9 24.1(2) 2
O2 S1 C4 C9 155.3(2) .
C4 S1 C4 C9 -90.4(2) 2
O2 S1 C4 C5 -157.3(2) 2
O2 S1 C4 C5 -26.1(2) .
C4 S1 C4 C5 88.2(2) 2
C9 C4 C5 C6 0.6(4) .
S1 C4 C5 C6 -178.0(2) .
C4 C5 C6 C7 2.4(4) .
C5 C6 C7 C8 -3.9(4) .
C5 C6 C7 N10 177.8(2) .
C11 N10 C7 C6 -164.8(2) .
C11 N10 C7 C8 16.9(4) .
C6 C7 C8 C9 2.4(4) .
N10 C7 C8 C9 -179.3(2) .
C7 C8 C9 C4 0.4(4) .
C5 C4 C9 C8 -2.0(4) .
S1 C4 C9 C8 176.6(2) .
C7 N10 C11 C12 -179.9(2) .
N10 C11 C12 C13 178.7(2) .
N10 C11 C12 C17 -2.9(4) .
C17 C12 C13 C14 1.2(4) .
C11 C12 C13 C14 179.6(3) .
C12 C13 C14 C15 -0.5(4) .
C13 C14 C15 C16 -0.1(5) .
C14 C15 C16 C17 0.0(5) .
C15 C16 C17 O18 -179.7(3) .
C15 C16 C17 C12 0.7(5) .
C13 C12 C17 O18 179.1(3) .
C11 C12 C17 O18 0.8(4) .
C13 C12 C17 C16 -1.3(4) .
C11 C12 C17 C16 -179.7(3) .
